data_2003230
loop_
_publ_author_name
'Ferguson, G.'
'Gallagher, J. F.'
'McAlees, A. J.'

_publ_section_title
;
 Ligands for Application in Coordination Chemistry: Three Dicarboxylic
 Acids
;
_journal_issue 3
_journal_name_full 'Acta Crystallographica Section C'
_journal_page_first 454
_journal_page_last 458
_journal_paper_doi 10.1107/S0108270194010000
_journal_volume 51
_journal_year 1995
_chemical_compound_source 'synthesised by the authors'
_chemical_formula_moiety 'C20 H30 O8 '
_chemical_formula_sum 'C20 H30 O8'
_chemical_formula_weight 398.45
_chemical_name_common 'o-phenylenedioxy-bis(dimethyl-4-oxahexanoic acid)'
_chemical_name_systematic
;
 6,6'-o-phenylenedioxybis(2,2-dimethyl-4-oxahexanoic acid)
;
_space_group_IT_number 60
_symmetry_cell_setting orthorhombic
_symmetry_space_group_name_Hall '-P 2n 2c'
_symmetry_space_group_name_H-M 'P c a n'
_cell_angle_alpha 90.0
_cell_angle_beta 90.0
_cell_angle_gamma 90.0
_cell_formula_units_Z 4
_cell_length_a 11.321(3)
_cell_length_b 10.782(2)
_cell_length_c 17.916(4)
_cell_measurement_reflns_used 25
_cell_measurement_temperature 293
_cell_measurement_theta_max 18.00
_cell_measurement_theta_min 11.00
_cell_volume 2186.9(9)
_computing_cell_refinement 'Enraf-Nonius CAD-4 software'
_computing_data_collection 'Enraf-Nonius CAD-4 software'
_computing_data_reduction 'NRCVAX DATRD2'
_computing_molecular_graphics NRCVAX
_computing_publication_material 'NRCVAX TABLES Jan 94 Version'
_computing_structure_refinement 'NRCVAX LSTSQ'
_computing_structure_solution 'NRCVAX SOLVER'
_diffrn_ambient_temperature 293
_diffrn_measurement_device 'Nonius CAD-4    '
_diffrn_measurement_method '\q/2\q scan b/P/b '
_diffrn_radiation_monochromator graphite
_diffrn_radiation_source 'xray tube'
_diffrn_radiation_type 'Molybdenum K\a'
_diffrn_radiation_wavelength 0.71067
_diffrn_reflns_av_R_equivalents 0.023
_diffrn_reflns_limit_h_max 12
_diffrn_reflns_limit_h_min 0
_diffrn_reflns_limit_k_max 12
_diffrn_reflns_limit_k_min 0
_diffrn_reflns_limit_l_max 20
_diffrn_reflns_limit_l_min -20
_diffrn_reflns_number 3344
_diffrn_reflns_theta_max 23.93
_diffrn_reflns_theta_min 2.00
_diffrn_standards_decay_% 1.0
_diffrn_standards_interval_time 60
_diffrn_standards_number 3
_exptl_absorpt_coefficient_mu 0.09
_exptl_absorpt_correction_T_max 1.0000
_exptl_absorpt_correction_T_min 1.0000
_exptl_absorpt_correction_type none
_exptl_crystal_colour colorless
_exptl_crystal_density_diffrn 1.210
_exptl_crystal_description block
_exptl_crystal_F_000 856
_exptl_crystal_size_max 0.40
_exptl_crystal_size_mid 0.35
_exptl_crystal_size_min 0.25
_refine_diff_density_max 0.28
_refine_diff_density_min -0.30
_refine_ls_goodness_of_fit_obs 2.04
_refine_ls_hydrogen_treatment ' Hydroxyl H atoms refined isotropically, others riding (C-H 0.95 \%A)'
_refine_ls_matrix_type full
_refine_ls_number_parameters 131
_refine_ls_number_reflns 955
_refine_ls_R_factor_all 0.107
_refine_ls_R_factor_obs 0.071
_refine_ls_shift/esd_max 0.001
_refine_ls_structure_factor_coef F
_refine_ls_weighting_details 'w = 1/[\s^2^(F) + 0.0010F^2^]'
_refine_ls_weighting_scheme calc
_refine_ls_wR_factor_all 0.088
_refine_ls_wR_factor_obs 0.082
_reflns_number_observed 955
_reflns_number_total 1714
_reflns_observed_criterion 'Inet > 3.0\s(Inet)'
_cod_data_source_file ab1215.cif
_cod_data_source_block 92-38
_cod_depositor_comments
;
The following automatic conversions were performed:

'_symmetry_cell_setting' value 'Orthorhombic' changed to
'orthorhombic' according to
/home/saulius/struct/CIF-dictionaries/cif_core.dic dictionary named
'cif_core.dic' version 2.4.1 from 2010-06-29.

Automatic conversion script
Id: cif_fix_values 1715 2011-07-08 13:25:40Z adriana 

The following automatic conversions were performed:

'_refine_ls_weighting_scheme' value '1/[\s^2^(F) + 0.0010F^2^]' was
changed to 'calc'. New tag '_refine_ls_weighting_details' was
created. The value of the new tag was set to 'w = 1/[\s^2^(F) +
0.0010F^2^]'.

Automatic conversion script
Id: cif_fix_values 3143 2015-03-26 13:38:13Z robertas 
;
_cod_original_cell_volume 2186.9(8)
_cod_original_sg_symbol_Hall 'P 2n -2c'
_cod_original_formula_sum 'C20 H30 O8 '
_cod_database_code 2003230

loop_
_symmetry_equiv_pos_as_xyz
x,y,z
-x,-y,-z
-x,y,1/2+z
x,-y,1/2-z
1/2+x,1/2-y,z
1/2-x,1/2+y,-z
1/2-x,1/2-y,1/2+z
1/2+x,1/2+y,1/2-z

loop_
_atom_site_aniso_label
_atom_site_aniso_U_11
_atom_site_aniso_U_12
_atom_site_aniso_U_13
_atom_site_aniso_U_22
_atom_site_aniso_U_23
_atom_site_aniso_U_33
_atom_site_aniso_type_symbol
O1 0.112(3) 0.028(2) 0.023(2) 0.057(2) 0.0174(17) 0.089(2) O
O2 0.120(3) 0.0285(19) 0.041(2) 0.0508(18) 0.0205(18) 0.097(2) O
C1 0.066(3) -0.000(2) 0.004(2) 0.037(2) 0.003(2) 0.065(3) C
C2 0.070(3) 0.002(2) 0.007(2) 0.040(2) -0.007(2) 0.070(3) C
C21 0.086(4) 0.019(3) 0.023(3) 0.063(3) 0.003(3) 0.116(4) C
C22 0.097(4) 0.000(3) 0.002(3) 0.074(3) -0.035(3) 0.113(4) C
C3 0.094(3) -0.005(3) 0.016(3) 0.069(3) -0.013(2) 0.063(3) C
O4 0.112(3) -0.041(2) 0.027(2) 0.083(2) -0.0264(18) 0.082(2) O
C5 0.141(6) -0.044(4) 0.067(4) 0.075(4) -0.061(4) 0.150(6) C
C6 0.110(4) -0.031(3) 0.027(3) 0.065(3) -0.029(3) 0.089(4) C
O7 0.076(2) -0.0089(16) 0.0075(16) 0.0582(18) -0.0137(16) 0.073(2) O
C11 0.055(2) -0.002(2) 0.004(2) 0.041(2) 0.0109(19) 0.067(2) C
C12 0.076(4) -0.012(3) -0.009(3) 0.070(3) 0.010(3) 0.081(3) C
C13 0.069(3) -0.014(4) -0.010(3) 0.125(5) 0.017(4) 0.114(5) C

loop_
_atom_site_label
_atom_site_fract_x
_atom_site_fract_y
_atom_site_fract_z
_atom_site_U_iso_or_equiv
_atom_site_thermal_displace_type
_atom_site_type_symbol
O1 0.4159(3) 0.4709(3) 0.0832(2) 0.086(2) Uani O
O2 0.4078(3) 0.6179(3) 0.0000(2) 0.089(2) Uani O
C1 0.3739(4) 0.5758(4) 0.0590(3) 0.056(2) Uani C
C2 0.2865(4) 0.6385(3) 0.1094(2) 0.060(2) Uani C
C21 0.2224(5) 0.7430(5) 0.0670(3) 0.088(3) Uani C
C22 0.3533(5) 0.6921(5) 0.1751(3) 0.095(4) Uani C
C3 0.1979(4) 0.5455(4) 0.1387(3) 0.075(3) Uani C
O4 0.1414(4) 0.4907(3) 0.07598(19) 0.092(2) Uani O
C5 0.0805(6) 0.3775(5) 0.0928(4) 0.122(5) Uani C
C6 -0.0431(5) 0.3941(4) 0.1140(3) 0.088(3) Uani C
O7 -0.0477(3) 0.4482(3) 0.18594(16) 0.0691(18) Uani O
C11 -0.1559(4) 0.4720(3) 0.2155(2) 0.054(2) Uani C
C12 -0.2612(4) 0.4437(4) 0.1814(3) 0.076(3) Uani C
C13 -0.3666(5) 0.4719(6) 0.2155(3) 0.103(4) Uani C
H1 0.474(5) 0.444(6) 0.042(3) 0.12(2) Uiso H
H21C 0.279 0.801 0.049 0.0985 Uiso H
H21A 0.180 0.709 0.026 0.0985 Uiso H
H21B 0.169 0.784 0.100 0.0985 Uiso H
H22C 0.409 0.751 0.158 0.1049 Uiso H
H22A 0.299 0.732 0.208 0.1049 Uiso H
H22B 0.393 0.627 0.201 0.1049 Uiso H
H3A 0.141 0.586 0.169 0.0851 Uiso H
H3B 0.237 0.484 0.167 0.0851 Uiso H
H5A 0.083 0.326 0.050 0.1317 Uiso H
H5B 0.120 0.338 0.133 0.1317 Uiso H
H6A -0.082 0.316 0.115 0.0981 Uiso H
H6B -0.081 0.447 0.079 0.0981 Uiso H
H12 -0.261 0.404 0.134 0.0858 Uiso H
H13 -0.439 0.453 0.192 0.1130 Uiso H

loop_
_atom_type_symbol
_atom_type_description
_atom_type_scat_source
_atom_type_scat_dispersion_real
_atom_type_scat_dispersion_imag
C ? 'International Tables Vol. IV Table 2.2B' 0.002 0.002
H ? 'International Tables Vol. IV Table 2.2B' 0.000 0.000
O ? 'International Tables Vol. IV Table 2.2B' 0.008 0.006

loop_
_geom_angle_atom_site_label_1
_geom_angle_atom_site_label_2
_geom_angle_atom_site_label_3
_geom_angle_site_symmetry_1
_geom_angle_site_symmetry_3
_geom_angle
_geom_angle_publ_flag
C1 O1 H1 . . 104(3) no
C1 O2 H1 . 2_665 120(3) no
O1 C1 O2 . . 119.9(4) no
O1 C1 C2 . . 115.6(4) no
O2 C1 C2 . . 124.4(4) no
C1 C2 C21 . . 110.1(4) no
C1 C2 C22 . . 108.1(4) no
C1 C2 C3 . . 110.3(3) no
C21 C2 C22 . . 109.9(4) no
C21 C2 C3 . . 110.1(4) no
C22 C2 C3 . . 108.4(4) no
C2 C3 O4 . . 107.5(4) no
C3 O4 C5 . . 113.8(4) no
O4 C5 C6 . . 114.2(5) no
C5 C6 O7 . . 108.8(5) no
C6 O7 C11 . . 117.8(4) no
O7 C11 C11 . 4_565 115.7(4) no
O7 C11 C12 . . 124.6(4) no
C11 C11 C12 4_565 . 119.8(4) no
C11 C12 C13 . . 120.5(5) no
C12 C13 C13 . 4_565 119.7(5) no
O1 H1 O2 . 2_665 161(5) no

loop_
_geom_bond_atom_site_label_1
_geom_bond_atom_site_label_2
_geom_bond_site_symmetry_2
_geom_bond_distance
_geom_bond_publ_flag
O1 C1 . 1.301(5) no
O1 H1 . 1.03(6) no
O2 C1 . 1.212(6) no
C1 C2 . 1.500(6) no
C2 C21 . 1.541(6) no
C2 C22 . 1.513(7) no
C2 C3 . 1.512(6) no
C3 O4 . 1.421(6) no
O4 C5 . 1.434(6) no
C5 C6 . 1.461(9) no
C6 O7 . 1.415(6) no
O7 C11 . 1.359(5) no
C11 C11 4_565 1.376(8) no
C11 C12 . 1.373(6) no
C12 C13 . 1.374(8) no
C13 C13 4_565 1.376(12) no

loop_
_geom_contact_atom_site_label_1
_geom_contact_atom_site_label_2
_geom_contact_distance
_geom_contact_site_symmetry_2
_geom_contact_publ_flag
O1 O2 2.668(5) 2_665 no
O2 H1 1.67(6) 2_665 no

loop_
_geom_torsion_atom_site_label_1
_geom_torsion_atom_site_label_2
_geom_torsion_atom_site_label_3
_geom_torsion_atom_site_label_4
_geom_torsion
_geom_torsion_publ_flag
O1 C1 C2 C21 -166.5(5) no
O1 C1 C2 C22 73.4(4) no
O1 C1 C2 C3 -44.9(3) no
O2 C1 C2 C21 15.2(3) no
O2 C1 C2 C22 -104.8(5) no
O2 C1 C2 C3 136.9(5) no
C1 C2 C3 O4 -58.3(3) no
C21 C2 C3 O4 63.4(3) no
C22 C2 C3 O4 -176.5(5) no
C2 C3 O4 C5 163.1(5) no
C3 O4 C5 C6 90.6(5) no
O4 C5 C6 O7 -71.5(4) no
C5 C6 O7 C11 179.5(6) no
C6 O7 C11 C12 2.2(3) no
O7 C11 C12 C13 -179.8(6) no
